data_4110676
loop_
_publ_author_name
'Albrecht Berkessel'
'Jens A. Adrio'
'Daniel H\"uttenhain'
'J\"org M. Neud\"orfl'

_publ_section_title
;
 Unveiling the "Booster Effect" of Fluorinated Alcohol Solvents:
 Aggregation-Induced Conformational Changes and Cooperatively Enhanced
 H-Bonding
;
_journal_name_full 'Journal of the American Chemical Society'
_journal_page_first 8421
_journal_page_last 8426
_journal_paper_doi 10.1021/ja0545463
_journal_volume 128
_journal_year 2006
_chemical_formula_moiety 'C8 H7 F3 O'
_chemical_formula_sum 'C8 H7 F3 O'
_chemical_formula_weight 176.14
_chemical_name_systematic
; 
 ? 
;
_space_group_IT_number 19
_symmetry_cell_setting orthorhombic
_symmetry_space_group_name_Hall 'P 2ac 2ab'
_symmetry_space_group_name_H-M 'P 21 21 21'
_atom_sites_solution_hydrogens geom
_atom_sites_solution_primary direct
_atom_sites_solution_secondary difmap
_audit_creation_method SHELXL-97
_cell_angle_alpha 90.00
_cell_angle_beta 90.00
_cell_angle_gamma 90.00
_cell_formula_units_Z 4
_cell_length_a 4.8815(4)
_cell_length_b 9.4492(14)
_cell_length_c 16.934(2)
_cell_measurement_reflns_used 3294
_cell_measurement_temperature 100(2)
_cell_measurement_theta_max 26.95
_cell_measurement_theta_min 2.41
_cell_volume 781.10(16)
_computing_cell_refinement 'Nonius DENZO'
_computing_data_collection 'Nonius COLLECT'
_computing_data_reduction 'Nonius DENZO'
_computing_molecular_graphics 'SCHAKAL99 (E. Keller 1999)'
_computing_publication_material 'PLATON (A. L. Spek 1980-2004)'
_computing_structure_refinement 'SHELXL-97 (Sheldrick, 1997)'
_computing_structure_solution 'SHELXS-97 (Sheldrick, 1997)'
_diffrn_ambient_temperature 100(2)
_diffrn_measured_fraction_theta_full 0.995
_diffrn_measured_fraction_theta_max 0.995
_diffrn_measurement_device_type 'Nonius KappaCCD'
_diffrn_measurement_method Phi/Omega-Scans
_diffrn_radiation_monochromator graphite
_diffrn_radiation_source 'fine-focus sealed tube'
_diffrn_radiation_type MoK\a
_diffrn_radiation_wavelength 0.71073
_diffrn_reflns_av_R_equivalents 0.0460
_diffrn_reflns_av_sigmaI/netI 0.0653
_diffrn_reflns_limit_h_max 4
_diffrn_reflns_limit_h_min -6
_diffrn_reflns_limit_k_max 12
_diffrn_reflns_limit_k_min -8
_diffrn_reflns_limit_l_max 21
_diffrn_reflns_limit_l_min -14
_diffrn_reflns_number 3294
_diffrn_reflns_theta_full 26.95
_diffrn_reflns_theta_max 26.95
_diffrn_reflns_theta_min 2.41
_exptl_absorpt_coefficient_mu 0.145
_exptl_absorpt_correction_type none
_exptl_crystal_colour colurless
_exptl_crystal_density_diffrn 1.498
_exptl_crystal_description plate
_exptl_crystal_F_000 360
_exptl_crystal_size_max 0.2
_exptl_crystal_size_mid 0.1
_exptl_crystal_size_min 0.05
_refine_diff_density_max 0.172
_refine_diff_density_min -0.211
_refine_diff_density_rms 0.044
_refine_ls_abs_structure_details 'Flack H D (1983), Acta Cryst. A39, 876-881'
_refine_ls_abs_structure_Flack 3.7(10)
_refine_ls_extinction_method none
_refine_ls_goodness_of_fit_ref 1.027
_refine_ls_hydrogen_treatment mixed
_refine_ls_matrix_type full
_refine_ls_number_parameters 137
_refine_ls_number_reflns 1021
_refine_ls_number_restraints 0
_refine_ls_restrained_S_all 1.027
_refine_ls_R_factor_all 0.0721
_refine_ls_R_factor_gt 0.0331
_refine_ls_shift/su_max 0.004
_refine_ls_shift/su_mean 0.001
_refine_ls_structure_factor_coef Fsqd
_refine_ls_weighting_details 'calc w=1/[\s^2^(Fo^2^)+(0.0141P)^2^+0.0000P] where P=(Fo^2^+2Fc^2^)/3'
_refine_ls_weighting_scheme calc
_refine_ls_wR_factor_gt 0.0504
_refine_ls_wR_factor_ref 0.0564
_reflns_number_gt 692
_reflns_number_total 1021
_reflns_threshold_expression >2sigma(I)
_cod_data_source_file ja0545463si20050720_082554.cif
_cod_data_source_block phtfetoh
_cod_original_cell_volume 781.09(16)
_cod_database_code 4110676

loop_
_symmetry_equiv_pos_as_xyz
'x, y, z'
'-x+1/2, -y, z+1/2'
'x+1/2, -y+1/2, -z'
'-x, y+1/2, -z+1/2'

loop_
_atom_site_label
_atom_site_type_symbol
_atom_site_fract_x
_atom_site_fract_y
_atom_site_fract_z
_atom_site_U_iso_or_equiv
_atom_site_adp_type
_atom_site_occupancy
_atom_site_symmetry_multiplicity
_atom_site_calc_flag
F1 F 0.9490(3) 0.86460(16) 0.40662(8) 0.0437(4) Uani 1 1 d
F2 F 0.6544(2) 0.99231(17) 0.46878(8) 0.0375(4) Uani 1 1 d
O3 O 0.9932(3) 1.22830(19) 0.46079(9) 0.0317(5) Uani 1 1 d
C4 C 0.5432(5) 1.2566(3) 0.25241(16) 0.0321(7) Uani 1 1 d
F5 F 1.0549(3) 0.95915(18) 0.51806(8) 0.0468(5) Uani 1 1 d
C6 C 0.9606(5) 1.0615(3) 0.26475(15) 0.0292(6) Uani 1 1 d
C7 C 0.6742(4) 1.2371(3) 0.32438(15) 0.0265(6) Uani 1 1 d
C8 C 0.8304(5) 1.0831(3) 0.19324(16) 0.0336(7) Uani 1 1 d
C9 C 0.8830(4) 1.1384(3) 0.33101(14) 0.0234(6) Uani 1 1 d
C10 C 0.6206(5) 1.1801(3) 0.18735(16) 0.0332(7) Uani 1 1 d
C11 C 0.9222(5) 0.9815(3) 0.44981(15) 0.0338(7) Uani 1 1 d
C12 C 1.0273(5) 1.1122(3) 0.40839(15) 0.0268(6) Uani 1 1 d
H1 H 1.109(5) 0.995(2) 0.2706(12) 0.035(7) Uiso 1 1 d
H2 H 0.529(4) 1.194(3) 0.1380(14) 0.045(7) Uiso 1 1 d
H3 H 0.410(5) 1.325(3) 0.2493(12) 0.031(7) Uiso 1 1 d
H4 H 0.886(4) 1.027(2) 0.1470(13) 0.035(7) Uiso 1 1 d
H5 H 1.141(6) 1.241(4) 0.4857(16) 0.074(11) Uiso 1 1 d
H6 H 1.222(4) 1.095(2) 0.3977(11) 0.014(6) Uiso 1 1 d
H7 H 0.631(4) 1.294(2) 0.3694(11) 0.019(6) Uiso 1 1 d

loop_
_atom_site_aniso_label
_atom_site_aniso_U_11
_atom_site_aniso_U_22
_atom_site_aniso_U_33
_atom_site_aniso_U_23
_atom_site_aniso_U_13
_atom_site_aniso_U_12
F1 0.0540(9) 0.0353(10) 0.0419(10) -0.0006(8) 0.0073(8) 0.0068(7)
F2 0.0244(7) 0.0474(10) 0.0407(9) 0.0033(9) 0.0064(6) -0.0019(7)
O3 0.0243(9) 0.0441(12) 0.0268(9) -0.0131(9) -0.0020(8) -0.0009(8)
C4 0.0297(16) 0.0322(17) 0.0344(16) 0.0038(14) -0.0014(12) 0.0012(14)
F5 0.0386(8) 0.0706(14) 0.0310(9) 0.0129(8) -0.0042(7) 0.0018(8)
C6 0.0260(14) 0.0330(16) 0.0286(16) -0.0014(14) 0.0036(12) -0.0003(13)
C7 0.0257(13) 0.0281(15) 0.0257(15) -0.0040(14) 0.0023(11) -0.0030(11)
C8 0.0403(15) 0.0373(18) 0.0231(17) -0.0055(14) 0.0037(13) -0.0056(13)
C9 0.0196(11) 0.0305(15) 0.0201(13) -0.0031(13) 0.0020(10) -0.0036(10)
C10 0.0350(14) 0.0379(17) 0.0267(17) 0.0037(16) -0.0056(13) -0.0102(13)
C11 0.0272(13) 0.046(2) 0.0281(15) -0.0030(16) 0.0008(11) 0.0047(12)
C12 0.0178(14) 0.0382(17) 0.0244(14) -0.0047(14) 0.0027(11) 0.0024(10)

loop_
_atom_type_symbol
_atom_type_description
_atom_type_scat_dispersion_real
_atom_type_scat_dispersion_imag
_atom_type_scat_source
C C 0.0033 0.0016 'International Tables Vol C Tables 4.2.6.8 and 6.1.1.4'
H H 0.0000 0.0000 'International Tables Vol C Tables 4.2.6.8 and 6.1.1.4'
O O 0.0106 0.0060 'International Tables Vol C Tables 4.2.6.8 and 6.1.1.4'
F F 0.0171 0.0103 'International Tables Vol C Tables 4.2.6.8 and 6.1.1.4'

loop_
_geom_angle_atom_site_label_1
_geom_angle_atom_site_label_2
_geom_angle_atom_site_label_3
_geom_angle
C12 O3 H5 109(2)
C10 C4 C7 120.5(3)
C10 C4 H3 121.4(13)
C7 C4 H3 118.0(14)
C8 C6 C9 120.3(2)
C8 C6 H1 122.2(13)
C9 C6 H1 117.5(13)
C9 C7 C4 120.0(3)
C9 C7 H7 118.6(12)
C4 C7 H7 121.4(12)
C10 C8 C6 120.2(3)
C10 C8 H4 120.5(13)
C6 C8 H4 119.3(13)
C7 C9 C6 119.1(2)
C7 C9 C12 121.6(2)
C6 C9 C12 119.3(2)
C4 C10 C8 119.8(3)
C4 C10 H2 120.1(15)
C8 C10 H2 120.0(15)
F1 C11 F5 107.2(2)
F1 C11 F2 106.8(2)
F5 C11 F2 105.93(19)
F1 C11 C12 112.97(19)
F5 C11 C12 111.4(2)
F2 C11 C12 112.2(2)
O3 C12 C9 111.2(2)
O3 C12 C11 107.56(19)
C9 C12 C11 112.27(19)
O3 C12 H6 110.9(11)
C9 C12 H6 108.5(11)
C11 C12 H6 106.3(11)

loop_
_geom_bond_atom_site_label_1
_geom_bond_atom_site_label_2
_geom_bond_distance
F1 C11 1.331(3)
F2 C11 1.350(3)
O3 C12 1.420(3)
O3 H5 0.84(3)
C4 C10 1.371(3)
C4 C7 1.389(3)
C4 H3 0.92(2)
F5 C11 1.342(3)
C6 C8 1.383(3)
C6 C9 1.389(3)
C6 H1 0.97(2)
C7 C9 1.386(3)
C7 H7 0.96(2)
C8 C10 1.378(4)
C8 H4 0.98(2)
C9 C12 1.508(3)
C10 H2 0.96(2)
C11 C12 1.510(3)
C12 H6 0.980(19)
